data_2015903
loop_
_publ_author_name
'Ludv\'ik, Ji\(r\'i '
'Urban, Ji\(r\'i '
'F\'abry, Jan'
'C\'isa\(rov\'a, Ivana'

_publ_section_title
;
 4-Amino-3-methyl-6-phenyl-1,2,4-triazin-5(4<i>H</i>)-one (metamitron)
 and 4-amino-6-methyl-3-phenyl-1,2,4-triazin-5(4<i>H</i>)-one
 (isometamitron)
;
_journal_coeditor_code GG3068
_journal_issue 4
_journal_name_full 'Acta Crystallographica Section C'
_journal_page_first o259
_journal_page_last o262
_journal_paper_doi 10.1107/S0108270107009596
_journal_volume 63
_journal_year 2007
_chemical_formula_iupac 'C10 H10 N4 O'
_chemical_formula_moiety 'C10 H10 N4 O'
_chemical_formula_sum 'C10 H10 N4 O'
_chemical_formula_weight 202.22
_chemical_melting_point 442
_chemical_name_common metamitron
_chemical_name_systematic
;
4-amino-3-methyl-6-phenyl-1,2,4-triazin-5(4H)-one
;
_space_group_IT_number 61
_symmetry_cell_setting orthorhombic
_symmetry_space_group_name_Hall '-P 2ac 2ab'
_symmetry_space_group_name_H-M 'P b c a'
_atom_sites_solution_hydrogens difmap
_atom_sites_solution_primary direct
_atom_sites_solution_secondary difmap
_audit_creation_method SHELXL-97
_cell_angle_alpha 90.00
_cell_angle_beta 90.00
_cell_angle_gamma 90.00
_cell_formula_units_Z 8
_cell_length_a 9.5433(2)
_cell_length_b 9.1416(2)
_cell_length_c 21.8652(4)
_cell_measurement_reflns_used 20449
_cell_measurement_temperature 150.0(10)
_cell_measurement_theta_max 27.48
_cell_measurement_theta_min 1
_cell_volume 1907.54(7)
_computing_cell_refinement 'HKL Scalepack (Otwinowski & Minor, 1997)'
_computing_data_collection 'COLLECT (Nonius, 2000)'
_computing_data_reduction 'HKL Denzo (Otwinowski & Minor, 1997) and Scalepack'
_computing_molecular_graphics 'PLATON (Spek, 2003)'
_computing_publication_material SHELXL97
_computing_structure_refinement 'SHELXL97 (Sheldrick, 1997)'
_computing_structure_solution 'SHELXS97 (Sheldrick, 1990)'
_diffrn_ambient_temperature 150.0(10)
_diffrn_detector_area_resol_mean 9.091
_diffrn_measured_fraction_theta_full 0.997
_diffrn_measured_fraction_theta_max 0.997
_diffrn_measurement_device_type 'Nonius KappaCCD'
_diffrn_measurement_method '\w scans'
_diffrn_radiation_monochromator graphite
_diffrn_radiation_source 'fine-focus sealed tube'
_diffrn_radiation_type MoK\a
_diffrn_radiation_wavelength 0.71069
_diffrn_reflns_av_R_equivalents 0.0154
_diffrn_reflns_av_sigmaI/netI 0.0250
_diffrn_reflns_limit_h_max 12
_diffrn_reflns_limit_h_min 0
_diffrn_reflns_limit_k_max 11
_diffrn_reflns_limit_k_min 0
_diffrn_reflns_limit_l_max 28
_diffrn_reflns_limit_l_min -28
_diffrn_reflns_number 4037
_diffrn_reflns_theta_full 27.46
_diffrn_reflns_theta_max 27.46
_diffrn_reflns_theta_min 3.61
_diffrn_standards_number 0
_exptl_absorpt_coefficient_mu 0.097
_exptl_absorpt_correction_type none
_exptl_crystal_colour colourless
_exptl_crystal_density_diffrn 1.408
_exptl_crystal_density_method 'not measured'
_exptl_crystal_description prism
_exptl_crystal_F_000 848
_exptl_crystal_size_max 0.35
_exptl_crystal_size_mid 0.16
_exptl_crystal_size_min 0.10
_refine_diff_density_max 0.189
_refine_diff_density_min -0.173
_refine_ls_extinction_coef 0.010(2)
_refine_ls_extinction_expression Fc^*^=kFc[1+0.001xFc^2^\l^3^/sin(2\q)]^-1/4^
_refine_ls_extinction_method SHELXL97
_refine_ls_goodness_of_fit_ref 1.071
_refine_ls_hydrogen_treatment mixed
_refine_ls_matrix_type full
_refine_ls_number_constraints 31
_refine_ls_number_parameters 146
_refine_ls_number_reflns 2172
_refine_ls_number_restraints 0
_refine_ls_restrained_S_all 1.071
_refine_ls_R_factor_all 0.0486
_refine_ls_R_factor_gt 0.0388
_refine_ls_shift/su_max 0.000
_refine_ls_shift/su_mean 0.000
_refine_ls_structure_factor_coef Fsqd
_refine_ls_weighting_details 'calc w=1/[\s^2^(Fo^2^)+(0.0473P)^2^+0.4343P] where P=(Fo^2^+2Fc^2^)/3'
_refine_ls_weighting_scheme calc
_refine_ls_wR_factor_gt 0.0947
_refine_ls_wR_factor_ref 0.0993
_reflns_number_gt 1816
_reflns_number_total 2172
_reflns_threshold_expression I>2\s(I)
_cod_data_source_file gg3068.cif
_cod_data_source_block I
_cod_database_code 2015903
_cod_database_fobs_code 2015903

loop_
_symmetry_equiv_pos_as_xyz
'x, y, z'
'-x, y+1/2, -z+1/2'
'-x+1/2, y+1/2, z'
'x+1/2, y, -z+1/2'
'-x, -y, -z'
'x, -y-1/2, z-1/2'
'x-1/2, -y-1/2, -z'
'-x-1/2, -y, z-1/2'

loop_
_atom_site_type_symbol
_atom_site_label
_atom_site_fract_x
_atom_site_fract_y
_atom_site_fract_z
_atom_site_U_iso_or_equiv
_atom_site_adp_type
_atom_site_calc_flag
_atom_site_refinement_flags
_atom_site_occupancy
N N1 0.52246(10) 0.33863(11) 0.55975(4) 0.0303(2) Uani d . 1
N N2 0.51372(11) 0.30930(11) 0.49829(5) 0.0327(3) Uani d . 1
N N4 0.73621(10) 0.41068(10) 0.48514(4) 0.0273(2) Uani d . 1
N N14 0.84248(11) 0.45224(13) 0.44339(5) 0.0349(3) Uani d . 1
O O15 0.85921(9) 0.50747(12) 0.56381(4) 0.0450(3) Uani d . 1
C C3 0.61899(12) 0.34511(12) 0.46302(5) 0.0284(3) Uani d . 1
C C5 0.75262(12) 0.44546(13) 0.54638(5) 0.0291(3) Uani d . 1
C C6 0.63274(11) 0.40094(12) 0.58377(5) 0.0262(3) Uani d . 1
C C7 0.63123(12) 0.42502(12) 0.65095(5) 0.0275(3) Uani d . 1
C C8 0.54034(14) 0.34282(14) 0.68712(6) 0.0352(3) Uani d . 1
C C9 0.53178(15) 0.36659(15) 0.74954(6) 0.0408(3) Uani d . 1
C C10 0.61393(15) 0.47204(15) 0.77706(6) 0.0402(3) Uani d . 1
C C11 0.70411(15) 0.55361(16) 0.74189(6) 0.0425(3) Uani d . 1
C C12 0.71363(13) 0.53109(14) 0.67920(6) 0.0369(3) Uani d . 1
C C13 0.61174(14) 0.31096(15) 0.39650(5) 0.0370(3) Uani d . 1
H H8 0.4848 0.2712 0.6691 0.042 Uiso calc R 1
H H9 0.4703 0.3112 0.7731 0.049 Uiso calc R 1
H H10 0.6083 0.4877 0.8190 0.048 Uiso calc R 1
H H11 0.7595 0.6248 0.7603 0.051 Uiso calc R 1
H H12 0.7753 0.5871 0.6560 0.044 Uiso calc R 1
H H13A 0.5229 0.2668 0.3873 0.056 Uiso calc R 1
H H13B 0.6857 0.2445 0.3859 0.056 Uiso calc R 1
H H13C 0.6219 0.3996 0.3734 0.056 Uiso calc R 1
H H141 0.9004(18) 0.5183(19) 0.4663(8) 0.058(5) Uiso d . 1
H H142 0.8956(17) 0.368(2) 0.4380(7) 0.059(5) Uiso d . 1

loop_
_atom_site_aniso_label
_atom_site_aniso_U_11
_atom_site_aniso_U_22
_atom_site_aniso_U_33
_atom_site_aniso_U_12
_atom_site_aniso_U_13
_atom_site_aniso_U_23
N1 0.0316(5) 0.0341(5) 0.0251(5) -0.0042(4) -0.0005(4) 0.0008(4)
N2 0.0361(6) 0.0369(6) 0.0253(5) -0.0059(4) -0.0011(4) 0.0003(4)
N4 0.0271(5) 0.0289(5) 0.0257(5) 0.0035(4) 0.0036(4) 0.0044(4)
N14 0.0302(6) 0.0431(6) 0.0315(5) 0.0040(5) 0.0086(4) 0.0095(5)
O15 0.0326(5) 0.0613(6) 0.0411(5) -0.0158(4) 0.0057(4) -0.0105(4)
C3 0.0324(6) 0.0255(5) 0.0273(6) 0.0040(5) -0.0013(5) 0.0026(4)
C5 0.0290(6) 0.0285(6) 0.0300(6) -0.0003(5) 0.0014(5) -0.0004(5)
C6 0.0264(6) 0.0241(5) 0.0280(6) 0.0020(4) 0.0005(4) 0.0013(4)
C7 0.0264(6) 0.0287(6) 0.0273(6) 0.0057(5) -0.0012(4) 0.0004(4)
C8 0.0413(7) 0.0350(6) 0.0292(6) -0.0027(5) 0.0002(5) 0.0011(5)
C9 0.0530(8) 0.0409(7) 0.0286(6) 0.0009(6) 0.0053(6) 0.0044(5)
C10 0.0539(8) 0.0411(7) 0.0257(6) 0.0116(6) -0.0027(6) -0.0020(5)
C11 0.0473(8) 0.0460(8) 0.0343(7) -0.0002(6) -0.0064(6) -0.0093(6)
C12 0.0364(7) 0.0407(7) 0.0335(6) -0.0035(6) 0.0000(5) -0.0039(5)
C13 0.0447(7) 0.0398(7) 0.0265(6) 0.0039(6) -0.0006(5) -0.0004(5)

loop_
_atom_type_symbol
_atom_type_description
_atom_type_scat_dispersion_real
_atom_type_scat_dispersion_imag
_atom_type_scat_source
C C 0.0033 0.0016 'International Tables Vol C Tables 4.2.6.8 and 6.1.1.4'
H H 0.0000 0.0000 'International Tables Vol C Tables 4.2.6.8 and 6.1.1.4'
N N 0.0061 0.0033 'International Tables Vol C Tables 4.2.6.8 and 6.1.1.4'
O O 0.0106 0.0060 'International Tables Vol C Tables 4.2.6.8 and 6.1.1.4'

loop_
_geom_angle_atom_site_label_1
_geom_angle_atom_site_label_2
_geom_angle_atom_site_label_3
_geom_angle
C6 N1 N2 121.83(9)
C3 N4 C5 122.59(9)
C3 N4 N14 118.60(9)
C5 N4 N14 118.72(10)
O15 C5 N4 120.05(10)
O15 C5 C6 127.13(11)
N4 C5 C6 112.82(10)
N1 C6 C5 121.74(10)
N1 C6 C7 117.01(10)
C5 C6 C7 121.25(10)
C3 N2 N1 118.78(10)
N4 N14 H141 104.1(10)
N4 N14 H142 104.6(10)
H141 N14 H142 105.8(14)
N2 C3 N4 122.22(10)
N2 C3 C13 119.18(11)
N4 C3 C13 118.59(10)
C3 C13 H13A 109.5
C3 C13 H13B 109.5
H13A C13 H13B 109.5
C3 C13 H13C 109.5
H13A C13 H13C 109.5
H13B C13 H13C 109.5
C12 C7 C8 118.37(11)
C12 C7 C6 122.42(11)
C8 C7 C6 119.16(10)
C9 C8 C7 120.76(12)
C9 C8 H8 119.6
C7 C8 H8 119.6
C10 C9 C8 120.38(12)
C10 C9 H9 119.8
C8 C9 H9 119.8
C11 C10 C9 119.38(12)
C11 C10 H10 120.3
C9 C10 H10 120.3
C10 C11 C12 120.86(12)
C10 C11 H11 119.6
C12 C11 H11 119.6
C11 C12 C7 120.25(12)
C11 C12 H12 119.9
C7 C12 H12 119.9

loop_
_geom_bond_atom_site_label_1
_geom_bond_atom_site_label_2
_geom_bond_distance
N1 C6 1.3069(14)
N1 N2 1.3729(13)
O15 C5 1.2254(14)
N4 C3 1.3582(15)
N4 C5 1.3850(14)
N4 N14 1.4163(13)
C5 C6 1.4638(16)
C6 C7 1.4854(15)
N2 C3 1.3081(15)
N14 H141 0.960(18)
N14 H142 0.928(19)
C3 C13 1.4893(16)
C13 H13A 0.9600
C13 H13B 0.9600
C13 H13C 0.9600
C7 C12 1.3929(17)
C7 C8 1.3937(17)
C8 C9 1.3844(18)
C8 H8 0.9300
C9 C10 1.3806(19)
C9 H9 0.9300
C10 C11 1.3741(19)
C10 H10 0.9300
C11 C12 1.3891(17)
C11 H11 0.9300
C12 H12 0.9300

loop_
_geom_hbond_atom_site_label_D
_geom_hbond_atom_site_label_H
_geom_hbond_atom_site_label_A
_geom_hbond_site_symmetry_A
_geom_hbond_distance_DH
_geom_hbond_distance_HA
_geom_hbond_distance_DA
_geom_hbond_angle_DHA
N14 H141 O15 . 0.960(18) 2.169(17) 2.6856(14) 112.3(12)
N14 H141 O15 5_766 0.960(18) 2.398(17) 2.8749(13) 110.2(12)
N14 H142 N1 7_666 0.928(19) 2.245(19) 3.1663(15) 171.3(14)
N14 H142 N2 7_666 0.928(19) 2.418(18) 3.1643(15) 137.4(13)
C12 H12 O15 . 0.93 2.29 2.8883(16) 122

loop_
_geom_torsion_atom_site_label_1
_geom_torsion_atom_site_label_2
_geom_torsion_atom_site_label_3
_geom_torsion_atom_site_label_4
_geom_torsion
N1 C6 C7 C8 20.31(15)
C5 C6 C7 C8 -159.76(11)

loop_
_cod_related_entry_id
_cod_related_entry_database
_cod_related_entry_code
1 ChemSpider 35563
